data_4503203
loop_
_publ_author_name
'Abbas, Hamera'
'Streb, Carsten'
'Pickering, Alexandra L.'
'Neil, Andrew R.'
'Long, De-Liang'
'Cronin, Leroy'

_publ_section_title
;
 Molecular Growth of Polyoxometalate Architectures Based on
 [&#x2212;Ag{Mo8}Ag&#x2212;] Synthons: Toward Designed Cluster Assemblies
;
_journal_issue 2
_journal_name_full 'Crystal Growth &amp; Design'
_journal_page_first 635
_journal_paper_doi 10.1021/cg700736v
_journal_volume 8
_journal_year 2008
_chemical_formula_sum 'Ag4 Mo8 O32'
_chemical_formula_weight 1710.974
_chemical_name_common
;
Compound AN16
;
_space_group_IT_number 2
_symmetry_Int_Tables_number 2
_symmetry_space_group_name_Hall '-P 1'
_symmetry_space_group_name_H-M 'P -1'
_audit_creation_date 07-04-13
_audit_creation_method 'Created with Diamond (www.crystalimpact.com)'
_audit_update_record 07-04-13
_cell_angle_alpha 63.312(1)
_cell_angle_beta 76.600(2)
_cell_angle_gamma 88.951(1)
_cell_formula_units_Z 1
_cell_length_a 10.1101(2)
_cell_length_b 11.4232(3)
_cell_length_c 11.5474(3)
_cell_volume 1153.43(5)
_refine_ls_R_factor_all 0.025
_cod_data_source_file cg700736v-file005.cif
_cod_data_source_block AN16
_cod_original_cell_volume 1153.4(1)
_cod_original_sg_symbol_Hall -P_1
_cod_database_code 4503203

loop_
_symmetry_equiv_pos_site_id
_symmetry_equiv_pos_as_xyz
1 'x, y, z'
2 '-x, -y, -z'

loop_
_atom_site_aniso_label
_atom_site_aniso_U_11
_atom_site_aniso_U_22
_atom_site_aniso_U_33
_atom_site_aniso_U_12
_atom_site_aniso_U_13
_atom_site_aniso_U_23
Ag1 0.01548(15) 0.01929(14) 0.02474(16) 0.00317(11) -0.00876(12) -0.00966(12)
Ag2 0.0440(2) 0.02265(16) 0.01941(16) 0.01446(13) -0.01006(14) -0.01028(12)
Mo1 0.01081(16) 0.01432(15) 0.01587(16) 0.00246(11) -0.00298(12) -0.00806(12)
Mo2 0.01124(16) 0.01496(15) 0.01368(15) 0.00282(11) -0.00460(12) -0.00695(12)
Mo3 0.00977(15) 0.01143(14) 0.01306(15) 0.00019(11) -0.00255(11) -0.00624(11)
Mo4 0.01073(15) 0.01404(15) 0.01199(15) 0.00068(11) -0.00093(11) -0.00573(12)
O1 0.0138(13) 0.0233(13) 0.0206(13) 0.0029(10) -0.004(1) -0.0107(11)
O2 0.0124(12) 0.0244(13) 0.0276(14) 0.0013(10) -0.0060(11) -0.0158(11)
O3 0.0121(12) 0.0168(12) 0.0214(13) -0.0003(10) -0.0023(10) -0.0084(10)
O4 0.0148(13) 0.0212(13) 0.0214(13) -0.0005(10) -0.0024(10) -0.0107(11)
O5 0.0206(14) 0.0202(13) 0.0248(13) 0.0057(10) -0.0057(11) -0.0129(11)
O6 0.0153(12) 0.0133(11) 0.0188(12) 0.0033(9) -0.0053(10) -0.0066(10)
O7 0.0243(15) 0.0265(14) 0.0151(12) 0.0079(11) -0.0072(11) -0.0082(11)
O8 0.0115(12) 0.0145(11) 0.0141(11) 0.0008(9) -0.0027(9) -0.0079(10)
O9 0.0139(12) 0.0150(11) 0.0188(12) 0.0012(9) -0.0021(10) -0.0087(10)
O10 0.0125(12) 0.0128(11) 0.0135(11) 0.0006(9) -0.0025(9) -0.0054(9)
O11 0.0199(14) 0.0237(13) 0.0153(12) 0.0037(11) -0.0028(10) -0.0083(11)
O12 0.0166(13) 0.0163(12) 0.0179(12) 0.0027(10) -0.0041(10) -0.0099(10)
O13 0.0110(12) 0.0141(11) 0.0138(12) 0.0006(9) -0.0024(9) -0.0062(10)
O14 0.0190(14) 0.0197(13) 0.0275(14) 0.0022(11) -0.0001(11) -0.0113(11)
O15 0.0324(16) 0.0219(14) 0.0205(13) 0.0109(11) -0.0115(12) -0.0070(11)
O16 0.055(2) 0.0334(17) 0.0486(19) 0.0194(15) -0.0342(17) -0.0238(15)

loop_
_atom_site_label
_atom_site_type_symbol
_atom_site_fract_x
_atom_site_fract_y
_atom_site_fract_z
_atom_site_occupancy
_atom_site_symmetry_multiplicity
_atom_site_Wyckoff_symbol
_atom_site_calc_flag
_atom_site_thermal_displace_type
_atom_site_U_iso_or_equiv
Ag1 Ag 1.0394(0) 0.3716(0) 0.6014(0) 1.000 2 i d Uani 0.01933(8)
Ag2 Ag 0.8701(0) -0.0435(0) 0.4159(0) 1.000 2 i d Uani 0.02821(9)
Mo1 Mo 0.7655(0) 0.2977(0) 0.4572(0) 1.000 2 i d Uani 0.01330(8)
Mo2 Mo 0.6438(0) 0.3635(0) 0.7036(0) 1.000 2 i d Uani 0.01289(8)
Mo3 Mo 0.5737(0) 0.6451(0) 0.4907(0) 1.000 2 i d Uani 0.01121(8)
Mo4 Mo 0.6886(0) 0.5775(0) 0.2456(0) 1.000 2 i d Uani 0.01268(8)
O1 O 0.9154(2) 0.3807(2) 0.4400(2) 1.000 2 i d Uani 0.0190(5)
O2 O 0.8029(2) 0.4437(2) 0.6639(3) 1.000 2 i d Uani 0.0197(5)
O3 O 0.7314(2) 0.7118(2) 0.4711(2) 1.000 2 i d Uani 0.0172(5)
O4 O 0.8417(2) 0.6502(2) 0.2337(2) 1.000 2 i d Uani 0.0191(5)
O5 O 0.8118(3) 0.1584(2) 0.4474(3) 1.000 2 i d Uani 0.0209(5)
O6 O 0.6940(2) 0.2345(2) 0.6462(2) 1.000 2 i d Uani 0.0159(5)
O7 O 0.6018(3) 0.2730(2) 0.8727(2) 1.000 2 i d Uani 0.0221(6)
O8 O 0.4658(2) 0.4842(2) 0.3197(2) 1.000 2 i d Uani 0.0129(5)
O9 O 0.5405(2) 0.2461(2) 0.4858(2) 1.000 2 i d Uani 0.0159(5)
O10 O 0.5701(2) 0.6912(2) 0.3076(2) 1.000 2 i d Uani 0.0133(5)
O11 O 0.6760(3) 0.6374(2) 0.0854(2) 1.000 2 i d Uani 0.0202(5)
O12 O 0.7378(2) 0.4056(2) 0.2818(2) 1.000 2 i d Uani 0.0162(5)
O13 O 0.6328(2) 0.4697(2) 0.4772(2) 1.000 2 i d Uani 0.0132(5)
O14 O 0.9790(3) 0.1320(2) 0.7112(3) 1.000 2 i d Uani 0.0229(6)
O15 O 0.8843(3) -0.1361(2) 0.6350(3) 1.000 2 i d Uani 0.0252(6)
O16 O 0.7139(3) 0.0301(3) 0.2879(3) 1.000 2 i d Uani 0.0399(8)

loop_
_atom_type_symbol
_atom_type_radius_bond
Ag 1.200
Mo 1.200
O 1.200
N 1.200
C 1.200
H 1.200
Ag 1.200
Mo 1.200
O 1.200
N 1.200
C 1.200
H 1.200

loop_
_geom_angle_atom_site_label_1
_geom_angle_atom_site_label_2
_geom_angle_atom_site_label_3
_geom_angle_site_symmetry_1
_geom_angle_site_symmetry_3
_geom_angle
_geom_angle_publ_flag
O4 Ag1 O1 2_766 . 176.86(7) no
O4 Ag1 O14 2_766 . 90.92(9) no
O1 Ag1 O14 . . 85.94(9) no
O4 Ag1 O2 2_766 . 108.06(7) no
O1 Ag1 O2 . . 72.52(7) no
O14 Ag1 O2 . . 99.05(9) no
O4 Ag1 O3 2_766 2_766 76.36(7) no
O1 Ag1 O3 . 2_766 102.93(7) no
O14 Ag1 O3 . 2_766 78.12(9) no
O2 Ag1 O3 . 2_766 174.91(7) no
O4 Ag1 Ag1 2_766 2_766 126.04(5) no
O1 Ag1 Ag1 . 2_766 57.03(5) no
O14 Ag1 Ag1 . 2_766 141.19(7) no
O2 Ag1 Ag1 . 2_766 61.51(6) no
O3 Ag1 Ag1 2_766 2_766 118.22(5) no
O15 Ag2 O16 . . 141.36(11) no
O15 Ag2 O14 . 2_756 111.96(10) no
O16 Ag2 O14 . 2_756 99.47(11) no
O15 Ag2 O5 . . 84.78(10) no
O16 Ag2 O5 . . 80.80(12) no
O14 Ag2 O5 2_756 . 146.30(9) no
O5 Mo1 O1 . . 105.48(13) no
O5 Mo1 O6 . . 102.22(13) no
O1 Mo1 O6 . . 97.84(9) no
O5 Mo1 O12 . . 101.90(13) no
O1 Mo1 O12 . . 98.59(9) no
O6 Mo1 O12 . . 145.87(9) no
O5 Mo1 O9 . . 93.18(12) no
O1 Mo1 O9 . . 161.34(9) no
O6 Mo1 O9 . . 77.55(8) no
O12 Mo1 O9 . . 77.34(8) no
O5 Mo1 O13 . . 162.89(11) no
O1 Mo1 O13 . . 91.63(9) no
O6 Mo1 O13 . . 75.28(9) no
O12 Mo1 O13 . . 74.54(9) no
O9 Mo1 O13 . . 69.72(8) no
O7 Mo2 O2 . . 105.33(13) no
O7 Mo2 O6 . . 102.14(10) no
O2 Mo2 O6 . . 99.47(11) no
O7 Mo2 O8 . 2_666 101.42(11) no
O2 Mo2 O8 . 2_666 98.1(1) no
O6 Mo2 O8 . 2_666 145.56(10) no
O7 Mo2 O10 . 2_666 91.40(11) no
O2 Mo2 O10 . 2_666 162.12(9) no
O6 Mo2 O10 . 2_666 82.75(9) no
O8 Mo2 O10 2_666 2_666 71.90(8) no
O7 Mo2 O13 . . 162.69(9) no
O2 Mo2 O13 . . 91.74(11) no
O6 Mo2 O13 . . 77.31(8) no
O8 Mo2 O13 2_666 . 72.77(8) no
O10 Mo2 O13 2_666 . 71.32(7) no
O3 Mo3 O9 . 2_666 105.79(10) no
O3 Mo3 O10 . . 102.56(9) no
O9 Mo3 O10 2_666 . 97.45(10) no
O3 Mo3 O8 . 2_666 99.98(9) no
O9 Mo3 O8 2_666 2_666 95.48(10) no
O10 Mo3 O8 . 2_666 149.78(8) no
O3 Mo3 O13 . . 98.32(10) no
O9 Mo3 O13 2_666 . 155.84(10) no
O10 Mo3 O13 . . 78.43(9) no
O8 Mo3 O13 2_666 . 78.61(9) no
O3 Mo3 O13 . 2_666 173.44(9) no
O9 Mo3 O13 2_666 2_666 80.48(9) no
O10 Mo3 O13 . 2_666 78.17(8) no
O8 Mo3 O13 2_666 2_666 77.21(8) no
O13 Mo3 O13 . 2_666 75.37(9) no
O11 Mo4 O4 . . 104.91(12) no
O11 Mo4 O12 . . 101.42(10) no
O4 Mo4 O12 . . 99.82(11) no
O11 Mo4 O10 . . 101.32(10) no
O4 Mo4 O10 . . 96.2(1) no
O12 Mo4 O10 . . 147.66(10) no
O11 Mo4 O8 . . 89.45(11) no
O4 Mo4 O8 . . 163.08(9) no
O12 Mo4 O8 . . 85.73(9) no
O10 Mo4 O8 . . 71.81(8) no
O11 Mo4 O13 . . 161.19(9) no
O4 Mo4 O13 . . 93.67(9) no
O12 Mo4 O13 . . 77.80(9) no
O10 Mo4 O13 . . 73.28(8) no
O8 Mo4 O13 . . 71.73(7) no
Mo1 O1 Ag1 . . 132.56(11) no
Mo2 O2 Ag1 . . 129.09(11) no
Mo3 O3 Ag1 . 2_766 125.22(10) no
Mo4 O4 Ag1 . 2_766 132.32(11) no
Mo1 O5 Ag2 . . 174.81(16) no
Mo2 O6 Mo1 . . 116.19(11) no
Mo3 O8 Mo2 2_666 2_666 110.15(10) no
Mo3 O8 Mo4 2_666 . 110.45(9) no
Mo2 O8 Mo4 2_666 . 103.60(9) no
Mo3 O9 Mo1 2_666 . 117.39(11) no
Mo3 O10 Mo4 . . 109.21(10) no
Mo3 O10 Mo2 . 2_666 111.23(9) no
Mo4 O10 Mo2 . 2_666 103.10(9) no
Mo4 O12 Mo1 . . 116.48(11) no
Mo3 O13 Mo4 . . 92.44(8) no
Mo3 O13 Mo3 . 2_666 104.63(10) no
Mo4 O13 Mo3 . 2_666 97.62(8) no
Mo3 O13 Mo2 . . 91.83(8) no
Mo4 O13 Mo2 . . 163.74(10) no
Mo3 O13 Mo2 2_666 . 96.47(8) no
Mo3 O13 Mo1 . . 162.99(12) no
Mo4 O13 Mo1 . . 86.55(7) no
Mo3 O13 Mo1 2_666 . 92.32(7) no
Mo2 O13 Mo1 . . 84.80(7) no
Ag2 O14 Ag1 2_756 . 107.71(11) no

loop_
_geom_bond_atom_site_label_1
_geom_bond_atom_site_label_2
_geom_bond_site_symmetry_2
_geom_bond_distance
_geom_bond_publ_flag
Ag1 O4 2_766 2.3993(25) no
Ag1 O1 . 2.4414(26) no
Ag1 O14 . 2.4610(21) no
Ag1 O2 . 2.5644(22) no
Ag1 O3 2_766 2.5917(21) no
Ag1 Ag1 2_766 3.0548(4) no
Ag2 O15 . 2.3024(33) no
Ag2 O16 . 2.3023(34) no
Ag2 O14 2_756 2.3959(31) no
Ag2 O5 . 2.5311(29) no
Mo1 O5 . 1.6952(28) no
Mo1 O1 . 1.7258(23) no
Mo1 O6 . 1.9187(21) no
Mo1 O12 . 1.9252(21) no
Mo1 O9 . 2.2712(21) no
Mo1 O13 . 2.4253(23) no
Mo2 O7 . 1.6974(19) no
Mo2 O2 . 1.7237(22) no
Mo2 O6 . 1.8875(26) no
Mo2 O8 2_666 1.9934(22) no
Mo2 O10 2_666 2.3099(23) no
Mo2 O13 . 2.3662(22) no
Mo3 O3 . 1.7012(22) no
Mo3 O9 2_666 1.7481(23) no
Mo3 O10 . 1.9456(24) no
Mo3 O8 2_666 1.9611(18) no
Mo3 O13 . 2.1427(25) no
Mo3 O13 2_666 2.3503(22) no
Mo4 O11 . 1.6953(24) no
Mo4 O4 . 1.7179(23) no
Mo4 O12 . 1.8972(23) no
Mo4 O10 . 2.0046(24) no
Mo4 O8 . 2.3059(20) no
Mo4 O13 . 2.3144(20) no
O3 Ag1 2_766 2.5917(21) no
O4 Ag1 2_766 2.3993(25) no
O8 Mo3 2_666 1.9611(18) no
O8 Mo2 2_666 1.9934(22) no
O9 Mo3 2_666 1.7481(23) no
O10 Mo2 2_666 2.3099(23) no
O13 Mo3 2_666 2.3503(22) no
O14 Ag2 2_756 2.3959(31) no
